data_4349107
loop_
_publ_author_name
'Ding, You-Song'
'Han, Tian'
'Hu, Yue-Qiao'
'Xu, Minwei'
'Yang, Sen'
'Zheng, Yan-Zhen'

_publ_section_title
;
 Syntheses, structures and magnetic properties of a series of mono- and
 di-nuclear dysprosium(iii)-crown-ether complexes: effects of a weak
 ligand-field and flexible cyclic coordination modes
;
_journal_issue 6
_journal_name_full 'Inorganic Chemistry Frontiers'
_journal_page_first 798
_journal_paper_doi 10.1039/C5QI00308C
_journal_volume 3
_journal_year 2016
_chemical_formula_sum 'C12 H24 Cl Dy N2 O16'
_chemical_formula_weight 650.28
_space_group_IT_number 62
_space_group_name_Hall '-P 2ac 2n'
_space_group_name_H-M_alt 'P n m a'
_symmetry_cell_setting orthorhombic
_symmetry_space_group_name_H-M 'P n m a'
_atom_sites_solution_hydrogens geom
_atom_sites_solution_primary direct
_atom_sites_solution_secondary difmap
_audit_block_doi 10.5517/cc141fsd
_audit_creation_method SHELXL-97
_audit_update_record
;
2016-02-29 deposited with the CCDC.
2016-03-04 downloaded from the CCDC.
;
_cell_angle_alpha 90.00
_cell_angle_beta 90.00
_cell_angle_gamma 90.00
_cell_formula_units_Z 4
_cell_length_a 24.3304(18)
_cell_length_b 10.8059(8)
_cell_length_c 8.3756(6)
_cell_measurement_reflns_used 0.85
_cell_measurement_temperature 150(2)
_cell_measurement_theta_max 26
_cell_measurement_theta_min 1.67
_cell_volume 2202.0(3)
_computing_structure_refinement 'SHELXL-97 (Sheldrick, 1997)'
_computing_structure_solution 'SHELXS-97 (Sheldrick, 1990)'
_diffrn_ambient_temperature 150(2)
_diffrn_measured_fraction_theta_full 1.000
_diffrn_measured_fraction_theta_max 1.000
_diffrn_measurement_device_type 'CCD area detector'
_diffrn_measurement_method 'phi and omega scans'
_diffrn_radiation_monochromator graphite
_diffrn_radiation_source 'fine-focus sealed tube'
_diffrn_radiation_type MoK\a
_diffrn_radiation_wavelength 0.71073
_diffrn_reflns_av_R_equivalents 0.0187
_diffrn_reflns_av_sigmaI/netI 0.0109
_diffrn_reflns_limit_h_max 30
_diffrn_reflns_limit_h_min -24
_diffrn_reflns_limit_k_max 13
_diffrn_reflns_limit_k_min -13
_diffrn_reflns_limit_l_max 10
_diffrn_reflns_limit_l_min -9
_diffrn_reflns_number 16108
_diffrn_reflns_theta_full 26.00
_diffrn_reflns_theta_max 26.00
_diffrn_reflns_theta_min 1.67
_exptl_absorpt_coefficient_mu 3.595
_exptl_absorpt_correction_T_max 0.6219
_exptl_absorpt_correction_T_min 0.5639
_exptl_absorpt_correction_type multi-scan
_exptl_crystal_colour colorless
_exptl_crystal_density_diffrn 1.961
_exptl_crystal_density_method 'not measured'
_exptl_crystal_description block
_exptl_crystal_F_000 1284
_exptl_crystal_size_max 0.18
_exptl_crystal_size_mid 0.15
_exptl_crystal_size_min 0.15
_refine_diff_density_max 0.918
_refine_diff_density_min -1.020
_refine_diff_density_rms 0.102
_refine_ls_extinction_method none
_refine_ls_goodness_of_fit_ref 1.120
_refine_ls_hydrogen_treatment mixed
_refine_ls_matrix_type full
_refine_ls_number_parameters 163
_refine_ls_number_reflns 2289
_refine_ls_number_restraints 0
_refine_ls_restrained_S_all 1.120
_refine_ls_R_factor_all 0.0356
_refine_ls_R_factor_gt 0.0333
_refine_ls_shift/su_max 0.001
_refine_ls_shift/su_mean 0.000
_refine_ls_structure_factor_coef Fsqd
_refine_ls_weighting_details 'calc w=1/[\s^2^(Fo^2^)+(0.0289P)^2^+9.0094P] where P=(Fo^2^+2Fc^2^)/3'
_refine_ls_weighting_scheme calc
_refine_ls_wR_factor_gt 0.0760
_refine_ls_wR_factor_ref 0.0771
_reflns_number_gt 2167
_reflns_number_total 2289
_reflns_threshold_expression >2sigma(I)
_cod_data_source_file c5qi00308c2.cif
_cod_data_source_block 2
_cod_original_sg_symbol_H-M Pnma
_cod_database_code 4349107

loop_
_symmetry_equiv_pos_as_xyz
'x, y, z'
'-x+1/2, -y, z+1/2'
'-x, y+1/2, -z'
'x+1/2, -y+1/2, -z+1/2'
'-x, -y, -z'
'x-1/2, y, -z-1/2'
'x, -y-1/2, z'
'-x-1/2, y-1/2, z-1/2'

loop_
_atom_site_label
_atom_site_type_symbol
_atom_site_fract_x
_atom_site_fract_y
_atom_site_fract_z
_atom_site_U_iso_or_equiv
_atom_site_adp_type
_atom_site_occupancy
_atom_site_symmetry_multiplicity
_atom_site_calc_flag
_atom_site_refinement_flags
Dy1 Dy 0.131354(11) 0.2500 0.91941(3) 0.03019(11) Uani 1 2 d S
Cl1 Cl 0.38380(10) 0.2500 0.9442(3) 0.0714(6) Uani 1 2 d S
N1 N 0.2122(2) 0.2500 0.6743(7) 0.0490(15) Uani 1 2 d S
N2 N 0.0444(2) 0.2500 1.1496(6) 0.0368(12) Uani 1 2 d S
C1 C 0.2386(3) 0.1352(9) 1.1345(12) 0.104(3) Uani 1 1 d .
H1A H 0.2632 0.0977 1.0536 0.125 Uiso 1 1 calc R
H1B H 0.2609 0.1525 1.2308 0.125 Uiso 1 1 calc R
C2 C 0.1991(5) 0.0536(9) 1.1722(16) 0.170(6) Uani 1 1 d .
H2A H 0.1834 0.0751 1.2778 0.204 Uiso 1 1 calc R
H2B H 0.2153 -0.0303 1.1800 0.204 Uiso 1 1 calc R
C3 C 0.1348(3) -0.0613(6) 1.0196(12) 0.097(3) Uani 1 1 d .
H3A H 0.1632 -0.1112 0.9645 0.117 Uiso 1 1 calc R
H3B H 0.1250 -0.1046 1.1197 0.117 Uiso 1 1 calc R
C4 C 0.0892(4) -0.0543(6) 0.9242(10) 0.089(2) Uani 1 1 d .
H4A H 0.0893 -0.1257 0.8502 0.107 Uiso 1 1 calc R
H4B H 0.0560 -0.0612 0.9922 0.107 Uiso 1 1 calc R
C5 C 0.0490(4) 0.0528(8) 0.7047(9) 0.103(3) Uani 1 1 d .
H5A H 0.0473 -0.0310 0.6573 0.124 Uiso 1 1 calc R
H5B H 0.0116 0.0752 0.7416 0.124 Uiso 1 1 calc R
C6 C 0.0664(3) 0.1372(7) 0.5901(8) 0.083(2) Uani 1 1 d .
H6A H 0.0357 0.1547 0.5157 0.099 Uiso 1 1 calc R
H6B H 0.0969 0.1004 0.5276 0.099 Uiso 1 1 calc R
O1 O 0.2173(2) 0.2500 1.0731(7) 0.0639(16) Uani 1 2 d S
O2 O 0.1568(2) 0.0531(4) 1.0572(6) 0.0908(17) Uani 1 1 d .
O3 O 0.0858(2) 0.0524(4) 0.8368(6) 0.0893(17) Uani 1 1 d .
O4 O 0.0845(2) 0.2500 0.6604(6) 0.0534(13) Uani 1 2 d S
O5 O 0.19518(14) 0.1506(3) 0.7365(5) 0.0547(9) Uani 1 1 d .
O6 O 0.2435(3) 0.2500 0.5605(8) 0.082(2) Uani 1 2 d S
O7 O 0.0928(2) 0.2500 1.1858(7) 0.091(3) Uani 1 2 d S
O8 O 0.0367(2) 0.2500 1.0074(7) 0.139(5) Uani 1 2 d S
O9 O 0.0072(2) 0.2500 1.2460(6) 0.0567(14) Uani 1 2 d S
O10 O 0.3356(3) 0.2500 0.8601(10) 0.112(3) Uani 1 2 d S
O11 O 0.4160(4) 0.1514(10) 0.9011(11) 0.206(5) Uani 1 1 d .
O12 O 0.3751(4) 0.2500 1.1101(10) 0.133(4) Uani 1 2 d S

loop_
_atom_site_aniso_label
_atom_site_aniso_U_11
_atom_site_aniso_U_22
_atom_site_aniso_U_33
_atom_site_aniso_U_23
_atom_site_aniso_U_13
_atom_site_aniso_U_12
Dy1 0.02838(16) 0.03400(17) 0.02819(16) 0.000 0.00164(11) 0.000
Cl1 0.0623(13) 0.0850(16) 0.0670(15) 0.000 -0.0005(11) 0.000
N1 0.040(3) 0.066(4) 0.041(3) 0.000 0.012(3) 0.000
N2 0.034(3) 0.045(3) 0.032(3) 0.000 0.004(2) 0.000
C1 0.051(4) 0.141(8) 0.120(7) 0.061(6) -0.024(4) 0.019(5)
C2 0.168(10) 0.083(6) 0.260(15) 0.051(8) -0.163(11) -0.007(7)
C3 0.114(6) 0.045(4) 0.134(7) 0.027(4) -0.050(6) -0.012(4)
C4 0.114(6) 0.046(4) 0.106(6) 0.017(4) -0.025(5) -0.020(4)
C5 0.135(7) 0.087(5) 0.088(5) 0.017(5) -0.056(5) -0.054(5)
C6 0.121(6) 0.068(4) 0.058(4) -0.006(3) -0.034(4) -0.027(4)
O1 0.041(3) 0.076(4) 0.075(4) 0.000 -0.020(3) 0.000
O2 0.128(4) 0.038(2) 0.107(4) 0.010(2) -0.073(3) 0.006(2)
O3 0.108(4) 0.057(3) 0.103(4) 0.038(3) -0.062(3) -0.045(3)
O4 0.075(4) 0.044(3) 0.041(3) 0.000 -0.019(3) 0.000
O5 0.056(2) 0.047(2) 0.062(2) -0.0054(19) 0.0201(19) 0.0013(17)
O6 0.074(4) 0.112(6) 0.059(4) 0.000 0.035(3) 0.000
O7 0.037(3) 0.200(8) 0.037(3) 0.000 0.001(2) 0.000
O8 0.037(3) 0.351(15) 0.029(3) 0.000 0.000(3) 0.000
O9 0.044(3) 0.084(4) 0.042(3) 0.000 0.013(3) 0.000
O10 0.080(5) 0.173(9) 0.083(5) 0.000 -0.009(5) 0.000
O11 0.206(9) 0.227(10) 0.186(9) -0.053(8) -0.007(7) 0.115(8)
O12 0.103(7) 0.230(14) 0.067(5) 0.000 -0.002(5) 0.000

loop_
_atom_type_symbol
_atom_type_description
_atom_type_scat_dispersion_real
_atom_type_scat_dispersion_imag
_atom_type_scat_source
C C 0.0033 0.0016 'International Tables Vol C Tables 4.2.6.8 and 6.1.1.4'
H H 0.0000 0.0000 'International Tables Vol C Tables 4.2.6.8 and 6.1.1.4'
N N 0.0061 0.0033 'International Tables Vol C Tables 4.2.6.8 and 6.1.1.4'
O O 0.0106 0.0060 'International Tables Vol C Tables 4.2.6.8 and 6.1.1.4'
Cl Cl 0.1484 0.1585 'International Tables Vol C Tables 4.2.6.8 and 6.1.1.4'
Dy Dy -0.1892 4.4098 'International Tables Vol C Tables 4.2.6.8 and 6.1.1.4'

loop_
_geom_angle_atom_site_label_1
_geom_angle_atom_site_label_2
_geom_angle_atom_site_label_3
_geom_angle
_geom_angle_site_symmetry_1
_geom_angle_site_symmetry_3
O8 Dy1 O7 49.47(19) . .
O8 Dy1 O5 143.17(13) . .
O7 Dy1 O5 145.92(12) . .
O8 Dy1 O5 143.17(13) . 7_565
O7 Dy1 O5 145.92(13) . 7_565
O5 Dy1 O5 52.41(17) . 7_565
O8 Dy1 O4 80.0(2) . .
O7 Dy1 O4 129.51(19) . .
O5 Dy1 O4 74.88(16) . .
O5 Dy1 O4 74.88(16) 7_565 .
O8 Dy1 O1 130.6(2) . .
O7 Dy1 O1 81.2(2) . .
O5 Dy1 O1 77.68(16) . .
O5 Dy1 O1 77.68(16) 7_565 .
O4 Dy1 O1 149.3(2) . .
O8 Dy1 O2 95.48(16) . 7_565
O7 Dy1 O2 70.75(15) . 7_565
O5 Dy1 O2 120.57(17) . 7_565
O5 Dy1 O2 75.90(17) 7_565 7_565
O4 Dy1 O2 121.61(10) . 7_565
O1 Dy1 O2 63.04(12) . 7_565
O8 Dy1 O2 95.49(17) . .
O7 Dy1 O2 70.75(15) . .
O5 Dy1 O2 75.90(17) . .
O5 Dy1 O2 120.56(17) 7_565 .
O4 Dy1 O2 121.61(10) . .
O1 Dy1 O2 63.04(12) . .
O2 Dy1 O2 116.8(2) 7_565 .
O8 Dy1 O3 70.26(15) . .
O7 Dy1 O3 94.78(15) . .
O5 Dy1 O3 74.47(17) . .
O5 Dy1 O3 119.04(16) 7_565 .
O4 Dy1 O3 63.21(10) . .
O1 Dy1 O3 121.48(10) . .
O2 Dy1 O3 164.5(2) 7_565 .
O2 Dy1 O3 60.75(14) . .
O8 Dy1 O3 70.26(15) . 7_565
O7 Dy1 O3 94.78(15) . 7_565
O5 Dy1 O3 119.04(16) . 7_565
O5 Dy1 O3 74.47(17) 7_565 7_565
O4 Dy1 O3 63.21(10) . 7_565
O1 Dy1 O3 121.48(10) . 7_565
O2 Dy1 O3 60.74(14) 7_565 7_565
O2 Dy1 O3 164.5(2) . 7_565
O3 Dy1 O3 117.0(2) . 7_565
O8 Dy1 N1 151.5(2) . .
O7 Dy1 N1 159.01(19) . .
O5 Dy1 N1 26.25(9) . .
O5 Dy1 N1 26.25(9) 7_565 .
O4 Dy1 N1 71.48(19) . .
O1 Dy1 N1 77.86(19) . .
O2 Dy1 N1 99.31(16) 7_565 .
O2 Dy1 N1 99.31(16) . .
O3 Dy1 N1 96.14(16) . .
O3 Dy1 N1 96.14(16) 7_565 .
O8 Dy1 N2 24.59(18) . .
O7 Dy1 N2 24.88(17) . .
O5 Dy1 N2 153.70(9) . .
O5 Dy1 N2 153.70(9) 7_565 .
O4 Dy1 N2 104.63(18) . .
O1 Dy1 N2 106.03(19) . .
O2 Dy1 N2 82.67(16) 7_565 .
O2 Dy1 N2 82.67(16) . .
O3 Dy1 N2 81.88(15) . .
O3 Dy1 N2 81.88(15) 7_565 .
N1 Dy1 N2 176.11(17) . .
O10 Cl1 O11 110.7(5) . 7_565
O10 Cl1 O11 110.7(5) . .
O11 Cl1 O11 102.0(10) 7_565 .
O10 Cl1 O12 112.3(6) . .
O11 Cl1 O12 110.3(5) 7_565 .
O11 Cl1 O12 110.3(5) . .
O6 N1 O5 121.8(3) . .
O6 N1 O5 121.8(3) . 7_565
O5 N1 O5 116.4(5) . 7_565
O6 N1 Dy1 174.9(6) . .
O5 N1 Dy1 58.4(3) . .
O5 N1 Dy1 58.4(3) 7_565 .
O8 N2 O9 122.8(6) . .
O8 N2 O7 113.3(6) . .
O9 N2 O7 123.9(6) . .
O8 N2 Dy1 56.6(4) . .
O9 N2 Dy1 179.4(4) . .
O7 N2 Dy1 56.7(3) . .
C2 C1 O1 113.0(6) . .
C1 C2 O2 111.4(9) . .
C4 C3 O2 113.4(6) . .
O3 C4 C3 114.0(6) . .
C6 C5 O3 110.3(6) . .
C5 C6 O4 111.7(6) . .
C1 O1 C1 119.0(9) . 7_565
C1 O1 Dy1 119.6(4) . .
C1 O1 Dy1 119.6(4) 7_565 .
C3 O2 C2 116.2(6) . .
C3 O2 Dy1 124.0(4) . .
C2 O2 Dy1 119.6(5) . .
C4 O3 C5 117.2(5) . .
C4 O3 Dy1 122.9(4) . .
C5 O3 Dy1 119.4(4) . .
C6 O4 C6 117.7(7) 7_565 .
C6 O4 Dy1 120.7(3) 7_565 .
C6 O4 Dy1 120.7(3) . .
N1 O5 Dy1 95.4(3) . .
N2 O7 Dy1 98.4(4) . .
N2 O8 Dy1 98.8(4) . .

loop_
_geom_bond_atom_site_label_1
_geom_bond_atom_site_label_2
_geom_bond_distance
_geom_bond_site_symmetry_2
Dy1 O8 2.419(6) .
Dy1 O7 2.420(6) .
Dy1 O5 2.431(3) .
Dy1 O5 2.431(3) 7_565
Dy1 O4 2.450(5) .
Dy1 O1 2.455(5) .
Dy1 O2 2.499(4) 7_565
Dy1 O2 2.499(4) .
Dy1 O3 2.503(4) .
Dy1 O3 2.503(4) 7_565
Dy1 N1 2.843(6) .
Dy1 N2 2.863(5) .
Cl1 O10 1.368(8) .
Cl1 O11 1.371(8) 7_565
Cl1 O11 1.371(8) .
Cl1 O12 1.405(9) .
N1 O6 1.221(8) .
N1 O5 1.263(5) .
N1 O5 1.263(5) 7_565
N2 O8 1.206(8) .
N2 O9 1.212(7) .
N2 O7 1.217(7) .
C1 C2 1.342(12) .
C1 O1 1.440(8) .
C2 O2 1.409(9) .
C3 C4 1.370(10) .
C3 O2 1.383(8) .
C4 O3 1.369(7) .
C5 C6 1.390(10) .
C5 O3 1.423(8) .
C6 O4 1.424(7) .
O1 C1 1.440(8) 7_565
O4 C6 1.424(7) 7_565
